data_6000368
loop_
_publ_author_name
'Toumi, M.'
'Hlel, F.'
'Ben Chaabane, T.'
'Smiri, L.'
'Laligant, Y.'
'Emery, J.'

_publ_section_title
;
 X-ray powder structure determination of Li~6~P~6~O~18~ &#x00B7; 3H~2~O
;
_journal_coden_ASTM EJSCE5
_journal_issue 10-11
_journal_name_full
;
 European Journal of Solid State and Inorganic Chemistry
;
_journal_page_first 689
_journal_page_last 697
_journal_paper_doi 10.1016/S0992-4361(99)80009-5
_journal_volume 35
_journal_year 1998
_chemical_formula_structural 'Li6 (P6 O18) (H2 O)3'
_chemical_formula_sum 'H6 Li6 O21 P6'
_chemical_name_systematic 'Hexalithium cyclo-hexaphosphate trihydrate'
_space_group_IT_number 166
_space_group_name_Hall '-R 3 2"'
_space_group_name_H-M_alt 'R -3 m :H'
_symmetry_cell_setting trigonal
_cell_angle_alpha 90
_cell_angle_beta 90
_cell_angle_gamma 120
_cell_formula_units_Z 6
_cell_length_a 15.7442(2)
_cell_length_b 15.7442(2)
_cell_length_c 12.5486(2)
_cell_volume 2693.81
_refine_ls_R_factor_all 0.09
_cod_duplicate_entry 1000489
_cod_original_sg_symbol_H-M 'R -3 m'
_cod_database_code 6000368
_cod_depositor_comments
;
  Reducing the attached hydrogen count for atom 'O5' from 2 to 0 since
  the hydrogen atoms for this water moiety are explicitly described in
  the coordinate loop.

  Antanas Vaitkus
  2016-10-20
;

loop_
_symmetry_equiv_pos_as_xyz
x,y,z
-y,x-y,z
y-x,-x,z
-y,-x,z
x,x-y,z
y-x,y,z
-x,-y,-z
y,y-x,-z
x-y,x,-z
y,x,-z
-x,y-x,-z
x-y,-y,-z
1/3+x,2/3+y,2/3+z
2/3+x,1/3+y,1/3+z
1/3-y,2/3+x-y,2/3+z
2/3-y,1/3+x-y,1/3+z
1/3-x+y,2/3-x,2/3+z
2/3-x+y,1/3-x,1/3+z
1/3-y,2/3-x,2/3+z
2/3-y,1/3-x,1/3+z
1/3+x,2/3+x-y,2/3+z
2/3+x,1/3+x-y,1/3+z
1/3-x+y,2/3+y,2/3+z
2/3-x+y,1/3+y,1/3+z
1/3-x,2/3-y,2/3-z
2/3-x,1/3-y,1/3-z
1/3+y,2/3-x+y,2/3-z
2/3+y,1/3-x+y,1/3-z
1/3+x-y,2/3+x,2/3-z
2/3+x-y,1/3+x,1/3-z
1/3+y,2/3+x,2/3-z
2/3+y,1/3+x,1/3-z
1/3-x,2/3-x+y,2/3-z
2/3-x,1/3-x+y,1/3-z
1/3+x-y,2/3-y,2/3-z
2/3+x-y,1/3-y,1/3-z

loop_
_atom_site_label
_atom_site_type_symbol
_atom_site_symmetry_multiplicity
_atom_site_Wyckoff_symbol
_atom_site_fract_x
_atom_site_fract_y
_atom_site_fract_z
_atom_site_occupancy
_atom_site_attached_hydrogens
_atom_site_calc_flag
P1 P5+ 36 i 0.4784(1) 0.3322 0.0343(1) 1. 0 d
O1 O2- 36 i 0.4567(2) 0.3599(2) 0.1427(3) 1. 0 d
O2 O2- 36 i 0.7093(2) 0.5959(2) -0.0508(3) 1. 0 d
O3 O2- 18 h 0.5734(2) 0.4266(2) -0.0165(4) 1. 0 d
O4 O2- 18 h 0.2595(2) 0.7405(2) 0.9387(3) 1. 0 d
O5 O2- 18 h 0.2341(2) 0.7659(2) 0.6905(4) 1. 0 d
Li1 Li1+ 18 g 0.3080(9) 0. 0.5 1. 0 d
Li2 Li1+ 18 h 0.1899(5) 0.8101(5) 0.5826(11) 1. 0 d
H1 H1+ 36 i 0.17 0.72 0.74 1. 0 d

loop_
_atom_type_symbol
_atom_type_oxidation_number
P5+ 5.000
O2- -2.000
Li1+ 1.000
H1+ 1.000
